data_7219812
loop_
_publ_author_name
'Kaur, Gurpreet'
'Choudhury, Angshuman Roy'

_publ_section_title
;
 A comprehensive understanding of the synthons involving C--H&#x22EF;F--C
 hydrogen bond(s) from structural and computational analyses
;
_journal_issue 15
_journal_name_full CrystEngComm
_journal_page_first 2949
_journal_paper_doi 10.1039/C5CE00215J
_journal_volume 17
_journal_year 2015
_chemical_formula_moiety 'C13 H7 F4 N'
_chemical_formula_sum 'C13 H7 F4 N'
_chemical_formula_weight 253.2
_space_group_IT_number 9
_symmetry_cell_setting monoclinic
_symmetry_Int_Tables_number 9
_symmetry_space_group_name_Hall 'C -2yc'
_symmetry_space_group_name_H-M 'C 1 c 1'
_atom_sites_solution_hydrogens geom
_atom_sites_solution_primary direct
_audit_creation_date 2015-01-29T11:16:59-00:00
_audit_creation_method 'WinGX routine CIF_UPDATE'
_audit_update_record
;
2015-01-29 deposited with the CCDC.
2015-03-09 downloaded from the CCDC.
;
_cell_angle_alpha 90
_cell_angle_beta 99.000(5)
_cell_angle_gamma 90
_cell_formula_units_Z 8
_cell_length_a 7.004(3)
_cell_length_b 30.750(13)
_cell_length_c 10.041(4)
_cell_measurement_reflns_used 1881
_cell_measurement_temperature 100
_cell_measurement_theta_max 24.43
_cell_measurement_theta_min 2.44
_cell_volume 2135.9(15)
_computing_data_reduction 'SAINT v7.68A (Bruker, 2009)'
_computing_molecular_graphics 'Olex2 (Dolomanov et al., 2009)'
_computing_publication_material 'Olex2 (Dolomanov et al., 2009)'
_computing_structure_refinement 'ShelXL (Sheldrick, 2008)'
_computing_structure_solution 'XS (Sheldrick, 2008)'
_diffrn_ambient_temperature 100
_diffrn_measured_fraction_theta_full 0.998
_diffrn_measured_fraction_theta_max 0.998
_diffrn_measurement_device_type 'Bruker APEX-II CCD'
_diffrn_measurement_method '\f and \w scans'
_diffrn_radiation_monochromator graphite
_diffrn_radiation_type MoK\a
_diffrn_radiation_wavelength 0.71073
_diffrn_reflns_av_R_equivalents 0.0316
_diffrn_reflns_Laue_measured_fraction_full 0.998
_diffrn_reflns_Laue_measured_fraction_max 0.998
_diffrn_reflns_limit_h_max 8
_diffrn_reflns_limit_h_min -3
_diffrn_reflns_limit_k_max 36
_diffrn_reflns_limit_k_min -36
_diffrn_reflns_limit_l_max 11
_diffrn_reflns_limit_l_min -11
_diffrn_reflns_number 5980
_diffrn_reflns_point_group_measured_fraction_full 0.717
_diffrn_reflns_point_group_measured_fraction_max 0.717
_diffrn_reflns_theta_full 25.023
_diffrn_reflns_theta_max 25.023
_diffrn_reflns_theta_min 2.444
_diffrn_standards_number 0
_exptl_absorpt_coefficient_mu 0.142
_exptl_absorpt_correction_T_max 0.7461
_exptl_absorpt_correction_T_min 0.6814
_exptl_absorpt_correction_type multi-scan
_exptl_absorpt_process_details
;
        SADABS-2008/1 (Bruker,2008) was used for absorption correction.
        wR2(int) was 0.0556 before and 0.0443 after correction.
        The Ratio of minimum to maximum transmission is 0.9133.
        The \l/2 correction factor is 0.0015.
;
_exptl_crystal_colour colourless
_exptl_crystal_density_diffrn 1.575
_exptl_crystal_description THIN
_exptl_crystal_F_000 1024
_exptl_crystal_size_max 0.2
_exptl_crystal_size_mid 0.1
_exptl_crystal_size_min 0.1
_refine_diff_density_max 0.153
_refine_diff_density_min -0.209
_refine_diff_density_rms 0.04
_refine_ls_extinction_method none
_refine_ls_goodness_of_fit_ref 1.023
_refine_ls_hydrogen_treatment constr
_refine_ls_matrix_type full
_refine_ls_number_parameters 325
_refine_ls_number_reflns 2697
_refine_ls_number_restraints 2
_refine_ls_restrained_S_all 1.023
_refine_ls_R_factor_all 0.0397
_refine_ls_R_factor_gt 0.0318
_refine_ls_shift/su_max 0
_refine_ls_shift/su_mean 0
_refine_ls_structure_factor_coef Fsqd
_refine_ls_weighting_details 'w=1/[\s^2^(Fo^2^)+(0.0363P)^2^] where P=(Fo^2^+2Fc^2^)/3'
_refine_ls_weighting_scheme calc
_refine_ls_wR_factor_gt 0.0671
_refine_ls_wR_factor_ref 0.0704
_reflns_number_gt 2393
_reflns_number_total 2697
_reflns_threshold_expression 'I > 2\s(I)'
_cod_data_source_file c5ce00215j2.cif
_cod_data_source_block 82
_cod_depositor_comments 'Adding full bibliography for 7219787--7219816.cif.'
_cod_database_code 7219812
_shelx_estimated_absorpt_t_min 0.972
_shelx_estimated_absorpt_t_max 0.986

loop_
_symmetry_equiv_pos_as_xyz
'x, y, z'
'x, -y, z+1/2'
'x+1/2, y+1/2, z'
'x+1/2, -y+1/2, z+1/2'

loop_
_atom_site_label
_atom_site_type_symbol
_atom_site_fract_x
_atom_site_fract_y
_atom_site_fract_z
_atom_site_U_iso_or_equiv
_atom_site_adp_type
_atom_site_occupancy
_atom_site_calc_flag
F2 F 0.4396(3) 0.47040(6) 0.23456(19) 0.0272(5) Uani 1 d
F1 F 0.7394(3) 0.45896(6) 0.68518(18) 0.0259(5) Uani 1 d
F4 F 0.1649(3) 0.59122(6) 0.4325(2) 0.0341(5) Uani 1 d
C3 C 0.6631(5) 0.44013(11) 0.5662(3) 0.0201(8) Uani 1 d
F3 F 0.1894(3) 0.67652(7) 0.4797(3) 0.0463(7) Uani 1 d
C6 C 0.5130(5) 0.40219(11) 0.3284(4) 0.0237(8) Uani 1 d
H6 H 0.4623 0.3892 0.2444 0.028 Uiso 1 calc
C2 C 0.5887(5) 0.46777(11) 0.4617(4) 0.0182(7) Uani 1 d
C4 C 0.6640(5) 0.39550(11) 0.5594(4) 0.0239(8) Uani 1 d
H4 H 0.7154 0.3783 0.6351 0.029 Uiso 1 calc
C11 C 0.5269(6) 0.67545(12) 0.4873(4) 0.0325(9) Uani 1 d
H11 H 0.5345 0.7058 0.5046 0.039 Uiso 1 calc
C10 C 0.6910(6) 0.65134(12) 0.4776(4) 0.0314(10) Uani 1 d
H10 H 0.8132 0.6654 0.4873 0.038 Uiso 1 calc
C1 C 0.5964(5) 0.51502(11) 0.4814(3) 0.0203(8) Uani 1 d
H1 H 0.6927 0.5268 0.5489 0.024 Uiso 1 calc
C8 C 0.5027(5) 0.58571(10) 0.4387(3) 0.0184(8) Uani 1 d
C12 C 0.3536(6) 0.65417(12) 0.4713(4) 0.0292(9) Uani 1 d
C7 C 0.5139(5) 0.44631(11) 0.3432(4) 0.0202(8) Uani 1 d
C13 C 0.3406(5) 0.61038(12) 0.4465(4) 0.0249(8) Uani 1 d
N1 N 0.4784(4) 0.54088(9) 0.4113(3) 0.0197(6) Uani 1 d
C5 C 0.5871(5) 0.37671(11) 0.4376(3) 0.0228(8) Uani 1 d
H5 H 0.5852 0.3459 0.429 0.027 Uiso 1 calc
C9 C 0.6791(5) 0.60715(11) 0.4540(3) 0.0248(8) Uani 1 d
H9 H 0.7935 0.5912 0.4481 0.03 Uiso 1 calc
F5 F -0.0603(3) 0.43734(6) 0.21015(19) 0.0290(5) Uani 1 d
F6 F 0.1939(3) 0.37352(6) 0.62402(19) 0.0292(5) Uani 1 d
C14 C 0.0308(5) 0.36121(10) 0.3439(4) 0.0204(7) Uani 1 d
H14 H -0.0653 0.36 0.2659 0.024 Uiso 1 calc
C20 C 0.1482(5) 0.40903(10) 0.5464(3) 0.0198(8) Uani 1 d
F8 F 0.3852(3) 0.27735(7) 0.2769(2) 0.0406(6) Uani 1 d
F7 F 0.2880(3) 0.20705(8) 0.1267(3) 0.0504(7) Uani 1 d
C15 C 0.0666(5) 0.40319(10) 0.4125(3) 0.0182(7) Uani 1 d
C17 C 0.0456(5) 0.48233(11) 0.3949(4) 0.0201(8) Uani 1 d
H17 H 0.0098 0.5074 0.3415 0.024 Uiso 1 calc
C19 C 0.1790(5) 0.44891(10) 0.6060(3) 0.0195(8) Uani 1 d
H19 H 0.2343 0.4514 0.6983 0.023 Uiso 1 calc
C21 C 0.0610(5) 0.28900(10) 0.3052(3) 0.0220(8) Uani 1 d
C18 C 0.1273(5) 0.48575(11) 0.5281(4) 0.0221(8) Uani 1 d
H18 H 0.1489 0.5137 0.5677 0.027 Uiso 1 calc
C25 C 0.1478(6) 0.22878(12) 0.1765(4) 0.0306(9) Uani 1 d
N2 N 0.1197(4) 0.32667(9) 0.3822(3) 0.0228(7) Uani 1 d
C23 C -0.1780(6) 0.23810(11) 0.2014(4) 0.0282(9) Uani 1 d
H23 H -0.3089 0.2288 0.1849 0.034 Uiso 1 calc
C16 C 0.0180(5) 0.44143(11) 0.3422(3) 0.0203(8) Uani 1 d
C24 C -0.0405(6) 0.21488(12) 0.1491(4) 0.0301(9) Uani 1 d
H24 H -0.0744 0.1898 0.0952 0.036 Uiso 1 calc
C26 C 0.1987(5) 0.26454(11) 0.2549(4) 0.0255(8) Uani 1 d
C22 C -0.1289(5) 0.27487(11) 0.2779(4) 0.0260(9) Uani 1 d
H22 H -0.2268 0.2908 0.3123 0.031 Uiso 1 calc

loop_
_atom_site_aniso_label
_atom_site_aniso_U_11
_atom_site_aniso_U_22
_atom_site_aniso_U_33
_atom_site_aniso_U_23
_atom_site_aniso_U_13
_atom_site_aniso_U_12
F2 0.0312(12) 0.0317(12) 0.0167(11) 0.0038(9) -0.0021(9) 0.0019(9)
F1 0.0264(12) 0.0326(12) 0.0171(11) 0.0013(9) -0.0015(9) 0.0013(9)
F4 0.0210(12) 0.0314(12) 0.0500(15) -0.0028(10) 0.0058(10) -0.0011(10)
C3 0.0129(19) 0.033(2) 0.0141(18) -0.0043(16) 0.0007(14) -0.0005(16)
F3 0.0414(15) 0.0325(13) 0.0655(17) -0.0058(12) 0.0101(13) 0.0128(11)
C6 0.017(2) 0.028(2) 0.027(2) -0.0055(16) 0.0062(16) -0.0021(16)
C2 0.0104(17) 0.0249(19) 0.0196(17) 0.0036(15) 0.0032(13) 0.0015(15)
C4 0.019(2) 0.027(2) 0.025(2) 0.0059(16) 0.0030(16) 0.0038(16)
C11 0.040(3) 0.024(2) 0.031(2) -0.0018(17) -0.0024(18) 0.0004(19)
C10 0.032(2) 0.030(2) 0.029(2) 0.0067(18) -0.0055(18) -0.0097(18)
C1 0.0172(18) 0.027(2) 0.0162(18) -0.0032(15) 0.0024(14) -0.0042(16)
C8 0.021(2) 0.0214(19) 0.0122(17) 0.0013(14) -0.0005(14) -0.0012(15)
C12 0.030(2) 0.029(2) 0.028(2) -0.0026(17) 0.0008(17) 0.0086(17)
C7 0.0147(19) 0.029(2) 0.0174(18) 0.0048(16) 0.0040(14) 0.0027(16)
C13 0.021(2) 0.028(2) 0.025(2) 0.0011(16) 0.0000(15) -0.0046(16)
N1 0.0169(16) 0.0245(16) 0.0183(15) 0.0016(12) 0.0041(12) -0.0001(12)
C5 0.0192(19) 0.0209(19) 0.029(2) 0.0018(15) 0.0067(16) -0.0009(15)
C9 0.022(2) 0.028(2) 0.023(2) 0.0033(15) 0.0005(16) 0.0003(16)
F5 0.0348(13) 0.0293(12) 0.0199(11) -0.0002(9) -0.0051(9) -0.0021(10)
F6 0.0377(13) 0.0238(11) 0.0234(11) 0.0045(9) -0.0031(10) 0.0027(10)
C14 0.0176(19) 0.0231(19) 0.0204(18) -0.0038(15) 0.0023(15) -0.0041(16)
C20 0.020(2) 0.0198(19) 0.020(2) 0.0028(15) 0.0033(16) 0.0014(15)
F8 0.0204(13) 0.0382(14) 0.0630(17) -0.0192(11) 0.0066(11) -0.0046(10)
F7 0.0331(15) 0.0441(15) 0.0786(18) -0.0331(13) 0.0235(13) -0.0037(11)
C15 0.0135(18) 0.0182(18) 0.0231(19) -0.0038(15) 0.0034(15) 0.0011(14)
C17 0.018(2) 0.0148(18) 0.027(2) 0.0026(14) 0.0042(15) 0.0008(14)
C19 0.0141(19) 0.026(2) 0.0173(19) -0.0016(15) -0.0005(15) 0.0011(15)
C21 0.024(2) 0.0170(18) 0.0236(19) -0.0022(15) 0.0003(16) -0.0006(15)
C18 0.0147(19) 0.026(2) 0.026(2) -0.0064(16) 0.0040(15) -0.0027(15)
C25 0.026(2) 0.027(2) 0.040(2) -0.0069(18) 0.0084(18) 0.0031(18)
N2 0.0196(17) 0.0207(17) 0.0270(17) -0.0032(13) 0.0007(13) 0.0003(13)
C23 0.022(2) 0.024(2) 0.037(2) -0.0044(17) -0.0008(17) -0.0040(17)
C16 0.016(2) 0.029(2) 0.0151(17) 0.0001(16) -0.0010(14) -0.0010(16)
C24 0.034(3) 0.024(2) 0.032(2) -0.0050(17) 0.0038(18) -0.0038(18)
C26 0.015(2) 0.0252(18) 0.035(2) -0.0045(17) 0.0010(16) -0.0062(15)
C22 0.024(2) 0.0216(19) 0.032(2) -0.0047(16) 0.0034(17) -0.0008(16)

loop_
_atom_type_symbol
_atom_type_description
_atom_type_scat_dispersion_real
_atom_type_scat_dispersion_imag
_atom_type_scat_source
C C 0.0033 0.0016 'International Tables Vol C Tables 4.2.6.8 and 6.1.1.4'
H H 0 0 'International Tables Vol C Tables 4.2.6.8 and 6.1.1.4'
F F 0.0171 0.0103 'International Tables Vol C Tables 4.2.6.8 and 6.1.1.4'
N N 0.0061 0.0033 'International Tables Vol C Tables 4.2.6.8 and 6.1.1.4'

loop_
_geom_angle_atom_site_label_1
_geom_angle_atom_site_label_2
_geom_angle_atom_site_label_3
_geom_angle
F1 C3 C2 117.0(3)
F1 C3 C4 117.7(3)
C4 C3 C2 125.3(3)
C7 C6 C5 118.8(3)
C3 C2 C1 120.2(3)
C3 C2 C7 113.8(3)
C7 C2 C1 126.0(3)
C3 C4 C5 117.2(3)
C12 C11 C10 117.9(3)
C9 C10 C11 120.8(3)
N1 C1 C2 122.4(3)
C13 C8 N1 118.3(3)
C13 C8 C9 117.3(3)
C9 C8 N1 124.3(3)
F3 C12 C11 119.8(3)
F3 C12 C13 118.5(3)
C11 C12 C13 121.7(4)
F2 C7 C6 117.5(3)
F2 C7 C2 118.4(3)
C6 C7 C2 124.1(3)
F4 C13 C8 119.9(3)
F4 C13 C12 118.7(3)
C12 C13 C8 121.3(3)
C1 N1 C8 117.0(3)
C6 C5 C4 120.7(3)
C10 C9 C8 121.0(3)
N2 C14 C15 124.0(3)
F6 C20 C15 118.6(3)
F6 C20 C19 117.8(3)
C19 C20 C15 123.6(3)
C20 C15 C14 125.7(3)
C16 C15 C14 119.9(3)
C16 C15 C20 114.5(3)
C16 C17 C18 117.3(3)
C20 C19 C18 118.4(3)
C26 C21 N2 119.0(3)
C26 C21 C22 117.4(3)
C22 C21 N2 123.5(3)
C17 C18 C19 121.1(3)
F7 C25 C24 120.3(3)
F7 C25 C26 118.2(3)
C26 C25 C24 121.5(3)
C14 N2 C21 115.8(3)
C24 C23 C22 120.8(4)
F5 C16 C15 116.6(3)
F5 C16 C17 118.3(3)
C17 C16 C15 125.1(3)
C23 C24 C25 118.2(3)
F8 C26 C21 119.7(3)
F8 C26 C25 119.2(3)
C25 C26 C21 121.0(3)
C23 C22 C21 121.0(3)

loop_
_geom_bond_atom_site_label_1
_geom_bond_atom_site_label_2
_geom_bond_distance
F2 C7 1.354(4)
F1 C3 1.360(4)
F4 C13 1.352(4)
C3 C2 1.387(5)
C3 C4 1.374(5)
F3 C12 1.354(4)
C6 C7 1.365(5)
C6 C5 1.381(5)
C2 C1 1.466(5)
C2 C7 1.389(5)
C4 C5 1.383(5)
C11 C10 1.384(5)
C11 C12 1.366(5)
C10 C9 1.380(5)
C1 N1 1.276(4)
C8 C13 1.378(5)
C8 N1 1.411(4)
C8 C9 1.388(5)
C12 C13 1.370(5)
F5 C16 1.359(4)
F6 C20 1.350(4)
C14 C15 1.466(4)
C14 N2 1.260(4)
C20 C15 1.388(4)
C20 C19 1.367(4)
F8 C26 1.349(4)
F7 C25 1.347(4)
C15 C16 1.386(5)
C17 C18 1.374(5)
C17 C16 1.366(5)
C19 C18 1.392(5)
C21 N2 1.417(4)
C21 C26 1.380(5)
C21 C22 1.385(5)
C25 C24 1.373(5)
C25 C26 1.366(5)
C23 C24 1.368(5)
C23 C22 1.380(5)
